data_4502022
loop_
_publ_author_name
'Davies, Robert P.'
'Less, Rob'
'Lickiss, Paul D.'
'Robertson, Karen'
'White, Andrew J. P.'

_publ_section_title
;
 Structural Diversity in Metal&#x2212;Organic Frameworks Built from Rigid
 Tetrahedral [Si(p-C6H4CO2)4]4&#x2212;Struts
;
_journal_issue 10
_journal_name_full 'Crystal Growth &amp; Design'
_journal_page_first 4571
_journal_paper_doi 10.1021/cg1008768
_journal_volume 10
_journal_year 2010
_chemical_formula_moiety 'C14 H10 Mn O5 Si0.5, 1.25(C4 H9 N O)'
_chemical_formula_sum 'C19 H21.25 Mn N1.25 O6.25 Si0.5'
_chemical_formula_weight 436.11
_chemical_name_systematic
; 
 ? 
;
_space_group_IT_number 15
_symmetry_cell_setting monoclinic
_symmetry_space_group_name_Hall '-I 2ya'
_symmetry_space_group_name_H-M 'I 1 2/a 1'
_atom_sites_solution_hydrogens geom
_atom_sites_solution_primary direct
_atom_sites_solution_secondary difmap
_audit_creation_method SHELXL-97
_cell_angle_alpha 90.00
_cell_angle_beta 93.070(19)
_cell_angle_gamma 90.00
_cell_formula_units_Z 8
_cell_length_a 13.0355(18)
_cell_length_b 22.908(4)
_cell_length_c 13.882(4)
_cell_measurement_reflns_used 26119
_cell_measurement_temperature 173(2)
_cell_measurement_theta_max 70.7664
_cell_measurement_theta_min 3.1862
_cell_volume 4139.5(15)
_computing_cell_refinement 'CrysAlis RED, Oxford Diffraction Ltd'
_computing_data_collection 'CrysAlis CCD, Oxford Diffraction Ltd'
_computing_data_reduction 'CrysAlis RED, Oxford Diffraction Ltd'
_computing_molecular_graphics 'Bruker SHELXTL'
_computing_publication_material 'Bruker SHELXTL'
_computing_structure_refinement 'SHELXL-97 (Sheldrick, 1997)'
_computing_structure_solution 'SHELXS-97 (Sheldrick, 1990)'
_diffrn_ambient_temperature 173(2)
_diffrn_detector_area_resol_mean 8.2556
_diffrn_measured_fraction_theta_full 0.999
_diffrn_measured_fraction_theta_max 0.999
_diffrn_measurement_device_type 'OD Xcalibur PX Ultra'
_diffrn_measurement_method 'phi and omega scans'
_diffrn_radiation_monochromator graphite
_diffrn_radiation_source 'Enhance Ultra (Cu) X-ray Source'
_diffrn_radiation_type CuK\a
_diffrn_radiation_wavelength 1.54248
_diffrn_reflns_av_R_equivalents 0.0285
_diffrn_reflns_av_sigmaI/netI 0.0131
_diffrn_reflns_limit_h_max 15
_diffrn_reflns_limit_h_min -15
_diffrn_reflns_limit_k_max 27
_diffrn_reflns_limit_k_min -28
_diffrn_reflns_limit_l_max 16
_diffrn_reflns_limit_l_min -16
_diffrn_reflns_number 50287
_diffrn_reflns_theta_full 70.98
_diffrn_reflns_theta_max 70.98
_diffrn_reflns_theta_min 3.73
_exptl_absorpt_coefficient_mu 5.783
_exptl_absorpt_correction_T_max 1.09205
_exptl_absorpt_correction_T_min 0.87399
_exptl_absorpt_correction_type multi-scan
_exptl_absorpt_process_details
; 
CrysAlis RED, Oxford Diffraction Ltd., 
Version 1.171.30.2 (release 11-05-2006 CrysAlis171 .NET) 
(compiled May 11 2006,17:41:17) 
Empirical absorption correction using spherical harmonics, 
implemented in SCALE3 ABSPACK scaling algorithm. 
;
_exptl_crystal_colour Colourless
_exptl_crystal_density_diffrn 1.400
_exptl_crystal_density_method 'not measured'
_exptl_crystal_description needles
_exptl_crystal_F_000 1808
_exptl_crystal_size_max 0.13
_exptl_crystal_size_mid 0.09
_exptl_crystal_size_min 0.08
_platon_squeeze_details
;
 SQUEEZE suggests 494 e/cell = 61.8 e/asu.
 The solvent used was dma = C4H9NO = 48e
 1.25dma = 60e, so this was used as the solvent present.
;
_refine_diff_density_max 0.460
_refine_diff_density_min -0.254
_refine_diff_density_rms 0.042
_refine_ls_extinction_method none
_refine_ls_goodness_of_fit_ref 1.111
_refine_ls_hydrogen_treatment mixed
_refine_ls_matrix_type full
_refine_ls_number_parameters 196
_refine_ls_number_reflns 3988
_refine_ls_number_restraints 2
_refine_ls_restrained_S_all 1.111
_refine_ls_R_factor_all 0.0338
_refine_ls_R_factor_gt 0.0294
_refine_ls_shift/su_max 0.000
_refine_ls_shift/su_mean 0.000
_refine_ls_structure_factor_coef Fsqd
_refine_ls_weighting_details 'calc w=1/[\s^2^(Fo^2^)+(0.0587P)^2^+0.5783P] where P=(Fo^2^+2Fc^2^)/3'
_refine_ls_weighting_scheme calc
_refine_ls_wR_factor_gt 0.0863
_refine_ls_wR_factor_ref 0.0895
_reflns_number_gt 3387
_reflns_number_total 3988
_reflns_threshold_expression >2sigma(I)
_cod_data_source_file cg1008768_si_001.cif
_cod_data_source_block IMP-8Mn
_cod_depositor_comments
;
The following automatic conversions were performed:

'_symmetry_cell_setting' value 'Monoclinic' changed to 'monoclinic'
according to /home/saulius/struct/CIF-dictionaries/cif_core.dic
dictionary named 'cif_core.dic' version 2.4.2 from 2011-04-26.

Automatic conversion script
Id: cif_fix_values 1715 2011-07-08 13:25:40Z adriana 
;
_cod_original_sg_symbol_H-M I2/a
_cod_original_formula_sum 'C19 H21.25 Mn N1.25 O6.25 Si0.50'
_cod_database_code 4502022

loop_
_symmetry_equiv_pos_as_xyz
'x, y, z'
'-x+1/2, y, -z'
'x+1/2, y+1/2, z+1/2'
'-x+1, y+1/2, -z+1/2'
'-x, -y, -z'
'x-1/2, -y, z'
'-x+1/2, -y+1/2, -z+1/2'
'x, -y+1/2, z+1/2'

loop_
_atom_site_label
_atom_site_type_symbol
_atom_site_fract_x
_atom_site_fract_y
_atom_site_fract_z
_atom_site_U_iso_or_equiv
_atom_site_adp_type
_atom_site_occupancy
_atom_site_symmetry_multiplicity
_atom_site_calc_flag
_atom_site_refinement_flags
Mn1 Mn 0.2500 0.185198(15) 0.5000 0.03014(11) Uani 1 2 d S
Mn2 Mn 0.2500 0.2500 0.2500 0.03183(11) Uani 1 2 d S
O1 O 0.09908(12) 0.26003(7) 0.30096(11) 0.0531(4) Uani 1 1 d D
H1A H 0.0951(19) 0.2556(10) 0.3651(3) 0.058(7) Uiso 1 1 d D
H1B H 0.0382(16) 0.2549(17) 0.268(3) 0.141(17) Uiso 1 1 d D
Si Si 0.7500 0.45308(2) 0.5000 0.02842(14) Uani 1 2 d S
C1 C 0.63450(13) 0.40472(7) 0.48724(11) 0.0320(3) Uani 1 1 d .
C2 C 0.63126(15) 0.35266(8) 0.53941(13) 0.0419(4) Uani 1 1 d .
H2A H 0.6863 0.3434 0.5844 0.050 Uiso 1 1 calc R
C3 C 0.54961(15) 0.31423(8) 0.52696(13) 0.0408(4) Uani 1 1 d .
H3A H 0.5495 0.2790 0.5631 0.049 Uiso 1 1 calc R
C4 C 0.46810(13) 0.32675(7) 0.46218(12) 0.0315(3) Uani 1 1 d .
C5 C 0.46917(15) 0.37857(8) 0.41113(15) 0.0440(4) Uani 1 1 d .
H5A H 0.4134 0.3880 0.3670 0.053 Uiso 1 1 calc R
C6 C 0.55098(15) 0.41674(8) 0.42395(14) 0.0441(4) Uani 1 1 d .
H6A H 0.5500 0.4522 0.3884 0.053 Uiso 1 1 calc R
C7 C 0.38071(13) 0.28483(7) 0.44528(12) 0.0325(4) Uani 1 1 d .
O8 O 0.37521(10) 0.24285(5) 0.50439(9) 0.0364(3) Uani 1 1 d .
O9 O 0.31825(10) 0.29333(5) 0.37499(9) 0.0378(3) Uani 1 1 d .
C11 C 0.74331(13) 0.50167(7) 0.60834(12) 0.0323(4) Uani 1 1 d .
C12 C 0.80636(14) 0.55107(7) 0.61633(13) 0.0356(4) Uani 1 1 d .
H12A H 0.8537 0.5585 0.5681 0.043 Uiso 1 1 calc R
C13 C 0.80106(14) 0.58925(7) 0.69298(13) 0.0362(4) Uani 1 1 d .
H13A H 0.8444 0.6226 0.6970 0.043 Uiso 1 1 calc R
C14 C 0.73225(14) 0.57888(7) 0.76418(12) 0.0350(4) Uani 1 1 d .
C15 C 0.67015(15) 0.52946(8) 0.75895(13) 0.0394(4) Uani 1 1 d .
H15A H 0.6242 0.5217 0.8082 0.047 Uiso 1 1 calc R
C16 C 0.67573(15) 0.49137(7) 0.68109(13) 0.0378(4) Uani 1 1 d .
H16A H 0.6328 0.4578 0.6775 0.045 Uiso 1 1 calc R
C17 C 0.72365(15) 0.62126(7) 0.84515(13) 0.0374(4) Uani 1 1 d .
O18 O 0.77151(11) 0.67004(5) 0.84172(9) 0.0403(3) Uani 1 1 d .
O19 O 0.67406(12) 0.60899(6) 0.91693(9) 0.0495(3) Uani 1 1 d .

loop_
_atom_site_aniso_label
_atom_site_aniso_U_11
_atom_site_aniso_U_22
_atom_site_aniso_U_33
_atom_site_aniso_U_23
_atom_site_aniso_U_13
_atom_site_aniso_U_12
Mn1 0.0415(2) 0.02393(19) 0.02518(19) 0.000 0.00354(14) 0.000
Mn2 0.0404(2) 0.0285(2) 0.02646(19) -0.00148(13) 0.00075(15) -0.00261(14)
O1 0.0475(8) 0.0730(10) 0.0393(8) 0.0012(7) 0.0079(6) 0.0054(7)
Si 0.0368(3) 0.0209(3) 0.0271(3) 0.000 -0.0024(2) 0.000
C1 0.0401(9) 0.0254(8) 0.0302(8) -0.0026(6) -0.0002(7) 0.0004(6)
C2 0.0439(10) 0.0414(10) 0.0392(9) 0.0112(8) -0.0095(8) -0.0065(8)
C3 0.0475(10) 0.0352(9) 0.0391(10) 0.0119(7) -0.0041(8) -0.0064(7)
C4 0.0387(9) 0.0278(8) 0.0281(8) -0.0024(6) 0.0025(7) -0.0008(6)
C5 0.0456(11) 0.0350(9) 0.0498(11) 0.0095(8) -0.0132(8) -0.0031(8)
C6 0.0493(11) 0.0296(9) 0.0518(11) 0.0106(8) -0.0122(9) -0.0039(8)
C7 0.0408(9) 0.0275(8) 0.0295(8) -0.0051(6) 0.0040(7) 0.0003(7)
O8 0.0452(7) 0.0311(6) 0.0331(6) 0.0026(5) 0.0031(5) -0.0048(5)
O9 0.0465(7) 0.0307(6) 0.0352(6) -0.0042(5) -0.0067(5) -0.0036(5)
C11 0.0408(9) 0.0247(8) 0.0308(8) 0.0001(6) -0.0032(7) 0.0023(6)
C12 0.0422(9) 0.0280(8) 0.0367(9) -0.0030(7) 0.0033(7) -0.0017(7)
C13 0.0437(10) 0.0270(8) 0.0376(9) -0.0028(7) -0.0019(7) -0.0035(7)
C14 0.0481(10) 0.0250(8) 0.0313(8) -0.0004(6) -0.0034(7) 0.0027(7)
C15 0.0522(11) 0.0321(9) 0.0346(9) -0.0016(7) 0.0077(8) -0.0018(8)
C16 0.0498(10) 0.0273(8) 0.0363(9) -0.0023(7) 0.0027(7) -0.0050(7)
C17 0.0494(10) 0.0286(9) 0.0338(9) -0.0008(7) -0.0005(7) 0.0032(7)
O18 0.0611(8) 0.0262(6) 0.0335(6) -0.0033(5) 0.0013(6) -0.0031(5)
O19 0.0740(10) 0.0368(7) 0.0388(7) -0.0066(6) 0.0128(6) -0.0074(6)

loop_
_atom_type_symbol
_atom_type_description
_atom_type_scat_dispersion_real
_atom_type_scat_dispersion_imag
_atom_type_scat_source
C C 0.0181 0.0091 'International Tables Vol C Tables 4.2.6.8 and 6.1.1.4'
H H 0.0000 0.0000 'International Tables Vol C Tables 4.2.6.8 and 6.1.1.4'
N N 0.0311 0.0180 'International Tables Vol C Tables 4.2.6.8 and 6.1.1.4'
O O 0.0492 0.0322 'International Tables Vol C Tables 4.2.6.8 and 6.1.1.4'
Si Si 0.2541 0.3302 'International Tables Vol C Tables 4.2.6.8 and 6.1.1.4'
Mn Mn -0.5299 2.8052 'International Tables Vol C Tables 4.2.6.8 and 6.1.1.4'

loop_
_geom_angle_atom_site_label_1
_geom_angle_atom_site_label_2
_geom_angle_atom_site_label_3
_geom_angle
_geom_angle_site_symmetry_1
_geom_angle_site_symmetry_3
O8 Mn1 O8 101.97(7) . 2_556
O8 Mn1 O18 89.32(5) . 3_444
O8 Mn1 O18 101.87(5) 2_556 3_444
O8 Mn1 O18 101.87(5) . 4_546
O8 Mn1 O18 89.32(5) 2_556 4_546
O18 Mn1 O18 162.29(6) 3_444 4_546
O8 Mn1 O19 144.09(5) . 3_444
O8 Mn1 O19 98.67(5) 2_556 3_444
O18 Mn1 O19 57.64(5) 3_444 3_444
O18 Mn1 O19 107.48(5) 4_546 3_444
O8 Mn1 O19 98.67(5) . 4_546
O8 Mn1 O19 144.09(5) 2_556 4_546
O18 Mn1 O19 107.48(5) 3_444 4_546
O18 Mn1 O19 57.64(5) 4_546 4_546
O19 Mn1 O19 80.54(8) 3_444 4_546
O1 Mn2 O1 180.0 7 .
O1 Mn2 O9 91.81(6) 7 7
O1 Mn2 O9 88.19(6) . 7
O1 Mn2 O9 88.19(6) 7 .
O1 Mn2 O9 91.81(6) . .
O9 Mn2 O9 180.00(5) 7 .
O1 Mn2 O18 90.62(6) 7 3_444
O1 Mn2 O18 89.38(6) . 3_444
O9 Mn2 O18 96.60(5) 7 3_444
O9 Mn2 O18 83.40(5) . 3_444
O1 Mn2 O18 89.38(6) 7 5_666
O1 Mn2 O18 90.62(6) . 5_666
O9 Mn2 O18 83.40(5) 7 5_666
O9 Mn2 O18 96.60(5) . 5_666
O18 Mn2 O18 180.00(6) 3_444 5_666
C1 Si C1 107.35(10) . 2_656
C1 Si C11 110.82(7) . .
C1 Si C11 110.31(7) 2_656 .
C1 Si C11 110.31(7) . 2_656
C1 Si C11 110.82(7) 2_656 2_656
C11 Si C11 107.25(10) . 2_656
C6 C1 C2 116.91(16) . .
C6 C1 Si 122.83(13) . .
C2 C1 Si 120.20(13) . .
C3 C2 C1 121.49(16) . .
C2 C3 C4 120.47(16) . .
C5 C4 C3 118.83(16) . .
C5 C4 C7 119.89(16) . .
C3 C4 C7 121.27(15) . .
C4 C5 C6 120.37(17) . .
C5 C6 C1 121.92(17) . .
O9 C7 O8 124.41(16) . .
O9 C7 C4 118.64(15) . .
O8 C7 C4 116.95(15) . .
C7 O8 Mn1 121.95(11) . .
C7 O9 Mn2 141.33(11) . .
C16 C11 C12 118.04(15) . .
C16 C11 Si 122.54(13) . .
C12 C11 Si 119.39(13) . .
C13 C12 C11 121.30(16) . .
C12 C13 C14 120.00(16) . .
C13 C14 C15 119.84(16) . .
C13 C14 C17 120.08(16) . .
C15 C14 C17 120.07(16) . .
C14 C15 C16 119.70(17) . .
C15 C16 C11 121.10(16) . .
O19 C17 O18 119.97(16) . .
O19 C17 C14 121.14(16) . .
O18 C17 C14 118.83(16) . .
O19 C17 Mn1 61.29(9) . 3
O18 C17 Mn1 59.89(9) . 3
C14 C17 Mn1 166.64(13) . 3
C17 O18 Mn2 133.44(12) . 3
C17 O18 Mn1 90.68(10) . 3
Mn2 O18 Mn1 114.16(5) 3 3
C17 O19 Mn1 90.12(11) . 3

loop_
_geom_bond_atom_site_label_1
_geom_bond_atom_site_label_2
_geom_bond_distance
_geom_bond_site_symmetry_2
Mn1 O8 2.0980(12) .
Mn1 O8 2.0980(12) 2_556
Mn1 O18 2.2567(14) 3_444
Mn1 O18 2.2567(14) 4_546
Mn1 O19 2.2879(14) 3_444
Mn1 O19 2.2879(14) 4_546
Mn2 O1 2.1384(15) 7
Mn2 O1 2.1384(15) .
Mn2 O9 2.1499(12) 7
Mn2 O9 2.1499(12) .
Mn2 O18 2.2399(12) 3_444
Mn2 O18 2.2399(12) 5_666
Si C1 1.8700(17) .
Si C1 1.8700(17) 2_656
Si C11 1.8768(17) .
Si C11 1.8768(17) 2_656
C1 C6 1.389(3) .
C1 C2 1.397(2) .
C2 C3 1.385(3) .
C3 C4 1.385(3) .
C4 C5 1.383(2) .
C4 C7 1.499(2) .
C5 C6 1.383(3) .
C7 O9 1.252(2) .
C7 O8 1.269(2) .
C11 C16 1.395(3) .
C11 C12 1.400(2) .
C12 C13 1.382(2) .
C13 C14 1.390(3) .
C14 C15 1.391(3) .
C14 C17 1.494(2) .
C15 C16 1.394(2) .
C17 O19 1.248(2) .
C17 O18 1.282(2) .
C17 Mn1 2.6086(18) 3
O18 Mn2 2.2399(12) 3
O18 Mn1 2.2567(14) 3
O19 Mn1 2.2879(14) 3

loop_
_platon_squeeze_void_nr
_platon_squeeze_void_average_x
_platon_squeeze_void_average_y
_platon_squeeze_void_average_z
_platon_squeeze_void_volume
_platon_squeeze_void_count_electrons
_platon_squeeze_void_content
1 -0.037 0.449 -0.006 1788 494 ' '
